data_2211682
loop_
_publ_author_name
'Ustaba\,s, Re\,sat'
'\,Coruh, Ufuk'
'Sancak, Kemal'
'\"Unver, Yasemin'
'V\'azquez-L\'opez, Ezequiel M.'

_publ_section_title
4-[(5-Nitrothiophen-2-ylmethylene)amino]-5-(thiophen-2-ylmethyl)-1<i>H</i>-1,2,4-triazol-5(4<i>H</i>)-one
_journal_coeditor_code XU2161
_journal_issue 12
_journal_name_full 'Acta Crystallographica Section E'
_journal_page_first o5520
_journal_page_last o5522
_journal_paper_doi 10.1107/S160053680604654X
_journal_volume 62
_journal_year 2006
_chemical_formula_iupac 'C12 H9 N5 O3 S2'
_chemical_formula_moiety 'C12 H9 N5 O3 S2'
_chemical_formula_sum 'C12 H9 N5 O3 S2'
_chemical_formula_weight 335.36
_chemical_melting_point .479E-305
_chemical_name_systematic
;
4-[(5-Nitrothiophen-2-ylmethylene)amino]-5-(thiophen-2-ylmethyl)-
1H-1,2,4-triazol-5(4H)-one
;
_space_group_IT_number 14
_symmetry_cell_setting monoclinic
_symmetry_space_group_name_Hall '-P 2ybc'
_symmetry_space_group_name_H-M 'P 1 21/c 1'
_atom_sites_solution_hydrogens geom
_atom_sites_solution_primary direct
_atom_sites_solution_secondary difmap
_cell_angle_alpha 90.00
_cell_angle_beta 106.663(3)
_cell_angle_gamma 90.00
_cell_formula_units_Z 4
_cell_length_a 8.2416(9)
_cell_length_b 16.9464(19)
_cell_length_c 10.9065(12)
_cell_measurement_reflns_used 1113
_cell_measurement_temperature 293(2)
_cell_measurement_theta_max 25.5
_cell_measurement_theta_min 2.3
_cell_volume 1459.3(3)
_computing_cell_refinement 'SAINT (Bruker, 1997)'
_computing_data_collection 'SMART (Bruker, 1997)'
_computing_data_reduction SAINT
_computing_molecular_graphics 'ORTEP-3 for Windows (Farrugia, 1997)'
_computing_publication_material 'WinGX (Farrugia, 1999)'
_computing_structure_refinement 'SHELXL97 (Sheldrick, 1997)'
_computing_structure_solution 'SHELXS97 (Sheldrick, 1997)'
_diffrn_ambient_temperature 293(2)
_diffrn_measured_fraction_theta_full 1.00
_diffrn_measured_fraction_theta_max 1.00
_diffrn_measurement_device_type 'Bruker SMART CCD area-detector'
_diffrn_measurement_method '\f and \w'
_diffrn_radiation_monochromator graphite
_diffrn_radiation_source 'fine-focus sealed tube'
_diffrn_radiation_type MoK\a
_diffrn_radiation_wavelength 0.71073
_diffrn_reflns_av_R_equivalents 0.109
_diffrn_reflns_av_sigmaI/netI 0.171
_diffrn_reflns_limit_h_max 9
_diffrn_reflns_limit_h_min -8
_diffrn_reflns_limit_k_max 20
_diffrn_reflns_limit_k_min -20
_diffrn_reflns_limit_l_max 9
_diffrn_reflns_limit_l_min -13
_diffrn_reflns_number 6681
_diffrn_reflns_theta_full 25.5
_diffrn_reflns_theta_max 25.5
_diffrn_reflns_theta_min 2.3
_diffrn_standards_number 0
_exptl_absorpt_coefficient_mu 0.385
_exptl_absorpt_correction_type none
_exptl_crystal_colour yellow
_exptl_crystal_density_diffrn 1.526
_exptl_crystal_density_method 'not measured'
_exptl_crystal_description plate
_exptl_crystal_F_000 688
_exptl_crystal_size_max 0.23
_exptl_crystal_size_mid 0.20
_exptl_crystal_size_min 0.09
_refine_diff_density_max 0.37
_refine_diff_density_min -0.34
_refine_ls_extinction_method none
_refine_ls_goodness_of_fit_ref 0.832
_refine_ls_hydrogen_treatment constr
_refine_ls_matrix_type full
_refine_ls_number_parameters 199
_refine_ls_number_reflns 2564
_refine_ls_number_restraints 12
_refine_ls_restrained_S_all 0.833
_refine_ls_R_factor_all 0.161
_refine_ls_R_factor_gt 0.057
_refine_ls_shift/su_max 0.000
_refine_ls_shift/su_mean 0.000
_refine_ls_structure_factor_coef Fsqd
_refine_ls_weighting_details 'calc w = 1/[\s^2^(Fo^2^)+(0.0436P)^2^] where P=(Fo^2^+2Fc^2^)/3'
_refine_ls_weighting_scheme calc
_refine_ls_wR_factor_gt 0.105
_refine_ls_wR_factor_ref 0.127
_reflns_number_gt 1113
_reflns_number_total 2564
_reflns_threshold_expression I>2\s(I)
_cod_data_source_file xu2161.cif
_cod_data_source_block I
_cod_depositor_comments
;
The following automatic conversions were performed:
'_symmetry_cell_setting' value 'Monoclinic' changed to 'monoclinic'
according to '/home/saulius/struct/CIF-dictionaries/cif_core.dic'
dictionary named 'cif_core.dic' version 2.4.1 from 2010-06-29.

Automatic conversion script
Id: cif_fix_enum 1527 2010-12-29 10:47:43Z saulius 

The following automatic conversions were performed:

'_symmetry_cell_setting' value 'Monoclinic' changed to 'monoclinic'
according to /home/saulius/struct/CIF-dictionaries/cif_core.dic
dictionary named 'cif_core.dic' version 2.4.1 from 2010-06-29.

Automatic conversion script
Id: cif_fix_values 1715 2011-07-08 13:25:40Z adriana 
;
_cod_original_sg_symbol_H-M 'P 21/c'
_cod_database_code 2211682
_cod_database_fobs_code 2211682

loop_
_symmetry_equiv_pos_as_xyz
'x, y, z'
'-x, y+1/2, -z+1/2'
'-x, -y, -z'
'x, -y-1/2, z-1/2'

loop_
_atom_site_type_symbol
_atom_site_label
_atom_site_fract_x
_atom_site_fract_y
_atom_site_fract_z
_atom_site_U_iso_or_equiv
_atom_site_adp_type
_atom_site_calc_flag
_atom_site_refinement_flags
_atom_site_occupancy
O O2 -0.1996(5) 0.2553(2) -0.1131(4) 0.1011(15) Uani d . 1
N N5 -0.0928(6) 0.2256(3) -0.0234(5) 0.0658(13) Uani d . 1
O O3 -0.1097(4) 0.2151(2) 0.0833(4) 0.0760(12) Uani d . 1
S S2 0.21781(15) 0.15810(7) 0.07724(11) 0.0496(4) Uani d . 1
S S1 0.6914(2) -0.11178(9) 0.48836(15) 0.0905(6) Uani d U 1
N N3 0.7309(4) 0.0547(2) 0.1597(3) 0.0400(9) Uani d . 1
O O1 0.8037(3) 0.04906(17) -0.0349(3) 0.0501(9) Uani d . 1
C C7 0.8344(5) 0.0377(3) 0.0811(5) 0.0410(12) Uani d . 1
N N4 0.5717(5) 0.0884(2) 0.1293(3) 0.0421(10) Uani d . 1
N N1 0.9607(5) 0.0008(2) 0.2889(4) 0.0526(11) Uani d . 1
C C10 0.2600(6) 0.1721(3) -0.1459(5) 0.0578(14) Uani d . 1
H H10 0.3073 0.1698 -0.2136 0.069 Uiso calc R 1
C C9 0.3400(6) 0.1459(2) -0.0259(4) 0.0447(12) Uani d . 1
N N2 0.9695(4) 0.0056(2) 0.1630(4) 0.0495(11) Uani d . 1
H H3 1.0554 -0.0109 0.1405 0.059 Uiso calc R 1
C C11 0.0994(7) 0.2029(3) -0.1568(5) 0.0623(15) Uani d . 1
H H11 0.0271 0.2232 -0.2319 0.075 Uiso calc R 1
C C6 0.8159(6) 0.0311(3) 0.2830(4) 0.0420(12) Uani d . 1
C C8 0.5062(6) 0.1102(2) 0.0137(5) 0.0471(13) Uani d . 1
H H8 0.5662 0.1030 -0.0459 0.057 Uiso calc R 1
C C3 0.4583(6) -0.0433(3) 0.3211(4) 0.0495(11) Uani d DU 1
H H3A 0.3976 -0.0076 0.2604 0.059 Uiso calc R 1
C C12 0.0631(6) 0.1994(3) -0.0453(5) 0.0496(13) Uani d . 1
C C4 0.6235(6) -0.0318(3) 0.3938(4) 0.0454(10) Uani d U 1
C C5 0.7395(5) 0.0364(3) 0.3927(4) 0.0503(13) Uani d U 1
H H5A 0.8295 0.0374 0.4727 0.060 Uiso calc R 1
H H5B 0.6764 0.0853 0.3861 0.060 Uiso calc R 1
C C1 0.5004(8) -0.1580(3) 0.4346(6) 0.0901(16) Uani d U 1
H H1 0.4750 -0.2073 0.4618 0.108 Uiso calc R 1
C C2 0.3936(7) -0.1136(3) 0.3486(5) 0.0805(16) Uani d DU 1
H H2 0.2824 -0.1289 0.3095 0.097 Uiso calc R 1

loop_
_atom_site_aniso_label
_atom_site_aniso_U_11
_atom_site_aniso_U_22
_atom_site_aniso_U_33
_atom_site_aniso_U_12
_atom_site_aniso_U_13
_atom_site_aniso_U_23
O2 0.071(3) 0.125(3) 0.099(3) 0.054(3) 0.010(2) 0.006(3)
N5 0.051(3) 0.064(3) 0.077(4) 0.009(3) 0.010(3) -0.019(3)
O3 0.061(3) 0.101(3) 0.071(3) 0.000(2) 0.027(2) -0.033(2)
S2 0.0444(7) 0.0610(8) 0.0453(7) 0.0050(7) 0.0159(6) -0.0016(7)
S1 0.0920(12) 0.0839(11) 0.0995(13) 0.0296(10) 0.0339(10) 0.0279(10)
N3 0.031(2) 0.053(2) 0.041(2) 0.006(2) 0.0169(19) -0.002(2)
O1 0.045(2) 0.071(2) 0.040(2) 0.0097(17) 0.0207(16) 0.0062(18)
C7 0.032(3) 0.044(3) 0.050(3) 0.005(2) 0.015(3) 0.003(3)
N4 0.039(3) 0.050(2) 0.039(2) 0.005(2) 0.015(2) -0.001(2)
N1 0.039(3) 0.074(3) 0.047(3) 0.009(2) 0.017(2) 0.005(2)
C10 0.056(4) 0.076(4) 0.045(3) 0.018(3) 0.019(3) 0.006(3)
C9 0.046(3) 0.046(3) 0.046(3) 0.005(3) 0.020(3) 0.007(2)
N2 0.041(3) 0.065(3) 0.046(3) 0.008(2) 0.018(2) 0.005(2)
C11 0.059(4) 0.070(4) 0.050(4) 0.019(3) 0.005(3) 0.006(3)
C6 0.040(3) 0.052(3) 0.036(3) -0.003(3) 0.014(2) 0.001(2)
C8 0.044(3) 0.052(3) 0.050(3) 0.005(3) 0.021(3) -0.003(3)
C3 0.052(2) 0.069(3) 0.037(3) -0.008(2) 0.0274(17) -0.004(2)
C12 0.044(3) 0.053(3) 0.051(3) 0.005(3) 0.011(3) -0.007(3)
C4 0.051(2) 0.054(2) 0.040(3) 0.0026(18) 0.0269(19) -0.0073(17)
C5 0.048(3) 0.068(3) 0.037(3) 0.009(3) 0.015(2) -0.006(3)
C1 0.124(3) 0.050(3) 0.124(5) 0.003(3) 0.078(3) 0.006(3)
C2 0.088(3) 0.079(4) 0.086(4) -0.030(3) 0.044(2) -0.010(3)

loop_
_atom_type_symbol
_atom_type_description
_atom_type_scat_dispersion_real
_atom_type_scat_dispersion_imag
_atom_type_scat_source
C C 0.0033 0.0016 'International Tables Vol C Tables 4.2.6.8 and 6.1.1.4'
H H 0.0000 0.0000 'International Tables Vol C Tables 4.2.6.8 and 6.1.1.4'
N N 0.0061 0.0033 'International Tables Vol C Tables 4.2.6.8 and 6.1.1.4'
O O 0.0106 0.0060 'International Tables Vol C Tables 4.2.6.8 and 6.1.1.4'
S S 0.1246 0.1234 'International Tables Vol C Tables 4.2.6.8 and 6.1.1.4'

loop_
_geom_angle_atom_site_label_1
_geom_angle_atom_site_label_2
_geom_angle_atom_site_label_3
_geom_angle
O2 N5 O3 124.7(5)
O2 N5 C12 117.7(5)
O3 N5 C12 117.5(5)
C12 S2 C9 89.0(2)
C4 S1 C1 92.7(3)
N4 N3 C6 122.2(4)
N4 N3 C7 129.9(4)
C6 N3 C7 107.9(4)
O1 C7 N2 129.8(4)
O1 C7 N3 127.9(4)
N2 C7 N3 102.3(4)
C8 N4 N3 117.4(4)
C6 N1 N2 103.7(3)
C9 C10 C11 113.0(5)
C9 C10 H10 123.5
C11 C10 H10 123.5
C10 C9 C8 125.5(4)
C10 C9 S2 112.1(4)
C8 C9 S2 122.4(3)
C7 N2 N1 114.5(4)
C7 N2 H3 122.7
N1 N2 H3 122.7
C12 C11 C10 111.2(5)
C12 C11 H11 124.4
C10 C11 H11 124.4
N1 C6 N3 111.6(4)
N1 C6 C5 125.3(4)
N3 C6 C5 122.9(4)
N4 C8 C9 120.8(4)
N4 C8 H8 119.6
C9 C8 H8 119.6
C2 C3 C4 112.2(5)
C2 C3 H3A 123.9
C4 C3 H3A 123.9
C11 C12 N5 125.5(5)
C11 C12 S2 114.8(4)
N5 C12 S2 119.7(4)
C3 C4 C5 129.0(4)
C3 C4 S1 109.6(4)
C5 C4 S1 121.3(3)
C4 C5 C6 111.9(4)
C4 C5 H5A 109.2
C6 C5 H5A 109.2
C4 C5 H5B 109.2
C6 C5 H5B 109.2
H5A C5 H5B 107.9
C2 C1 S1 110.1(4)
C2 C1 H1 124.9
S1 C1 H1 124.9
C1 C2 C3 115.3(5)
C1 C2 H2 122.3
C3 C2 H2 122.3

loop_
_geom_bond_atom_site_label_1
_geom_bond_atom_site_label_2
_geom_bond_distance
_geom_bond_publ_flag
O2 N5 1.221(5) ?
N5 O3 1.224(5) ?
N5 C12 1.444(6) ?
S2 C12 1.710(5) y
S2 C9 1.724(4) y
S1 C4 1.698(5) ?
S1 C1 1.704(6) ?
N3 N4 1.381(4) ?
N3 C6 1.385(5) y
N3 C7 1.401(5) y
O1 C7 1.232(5) ?
C7 N2 1.328(5) y
N4 C8 1.276(5) ?
N1 C6 1.284(5) ?
N1 N2 1.398(4) y
C10 C9 1.360(5) ?
C10 C11 1.396(6) ?
C10 H10 0.9300 ?
C9 C8 1.446(5) ?
N2 H3 0.8600 ?
C11 C12 1.333(6) ?
C11 H11 0.9300 ?
C6 C5 1.506(5) ?
C8 H8 0.9300 ?
C3 C2 1.372(6) ?
C3 C4 1.379(6) ?
C3 H3A 0.9300 ?
C4 C5 1.502(6) ?
C5 H5A 0.9700 ?
C5 H5B 0.9700 ?
C1 C2 1.321(7) ?
C1 H1 0.9300 ?
C2 H2 0.9300 ?

loop_
_geom_hbond_atom_site_label_D
_geom_hbond_atom_site_label_H
_geom_hbond_atom_site_label_A
_geom_hbond_site_symmetry_A
_geom_hbond_distance_DH
_geom_hbond_distance_HA
_geom_hbond_distance_DA
_geom_hbond_angle_DHA
_geom_hbond_publ_flag
N2 H3 O1 3_755 0.86 1.965 2.793(5) 161 yes
C8 H8 O1 . 0.93 2.132 2.847(6) 132 yes
C11 H11 O3 4_565 0.93 2.264 3.184(6) 170 yes

loop_
_geom_torsion_atom_site_label_1
_geom_torsion_atom_site_label_2
_geom_torsion_atom_site_label_3
_geom_torsion_atom_site_label_4
_geom_torsion
N4 N3 C7 O1 -0.7(8)
C6 N3 C7 O1 179.2(4)
N4 N3 C7 N2 -179.5(4)
C6 N3 C7 N2 0.4(4)
C6 N3 N4 C8 178.0(4)
C7 N3 N4 C8 -2.1(6)
C11 C10 C9 C8 179.1(4)
C11 C10 C9 S2 0.3(5)
C12 S2 C9 C10 -0.6(4)
C12 S2 C9 C8 -179.5(4)
O1 C7 N2 N1 -178.9(4)
N3 C7 N2 N1 -0.2(5)
C6 N1 N2 C7 -0.1(5)
C9 C10 C11 C12 0.3(6)
N2 N1 C6 N3 0.4(5)
N2 N1 C6 C5 176.6(4)
N4 N3 C6 N1 179.4(4)
C7 N3 C6 N1 -0.5(5)
N4 N3 C6 C5 3.0(6)
C7 N3 C6 C5 -176.8(4)
N3 N4 C8 C9 180.0(3)
C10 C9 C8 N4 179.0(4)
S2 C9 C8 N4 -2.3(6)
C10 C11 C12 N5 -179.5(4)
C10 C11 C12 S2 -0.8(6)
O2 N5 C12 C11 -1.9(8)
O3 N5 C12 C11 176.7(5)
O2 N5 C12 S2 179.5(4)
O3 N5 C12 S2 -1.9(6)
C9 S2 C12 C11 0.8(4)
C9 S2 C12 N5 179.6(4)
C2 C3 C4 C5 179.5(4)
C2 C3 C4 S1 2.4(5)
C1 S1 C4 C3 -1.6(4)
C1 S1 C4 C5 -179.0(4)
C3 C4 C5 C6 -79.5(6)
S1 C4 C5 C6 97.3(4)
N1 C6 C5 C4 -94.6(5)
N3 C6 C5 C4 81.3(5)
C4 S1 C1 C2 0.4(5)
S1 C1 C2 C3 0.9(7)
C4 C3 C2 C1 -2.2(7)
